data_2311396
loop_
_publ_author_name
'Then, Li Yee'
'Chidan Kumar, C. S.'
'Kwong, Huey Chong'
'Win, Yip-Foo'
'Mah, Siau Hui'
'Quah, Ching Kheng'
'Naveen, S.'
'Warad, Ismail'

_publ_section_title
;
 Two closely related 2-(benzo-furan-2-yl)-2-oxoethyl benzoates: structural
 differences and C-H&#x22EF;O hydrogen-bonded supra-molecular assemblies.
;
_journal_issue 'Pt 7'
_journal_name_full 'Acta crystallographica. Section E, Crystallographic communications'
_journal_page_first 1087
_journal_page_last 1091
_journal_paper_doi 10.1107/S2056989017009422
_journal_volume 73
_journal_year 2017
_chemical_formula_iupac 'C17 H13 N O4'
_chemical_formula_moiety 'C17 H13 N O4'
_chemical_formula_sum 'C17 H13 N O4'
_chemical_formula_weight 295.28
_chemical_name_systematic
;
2-(1<i>H</i>-1-Benzofuran-2-yl)-2-oxoethyl 2-aminobenzoate
;
_space_group_crystal_system triclinic
_space_group_IT_number 2
_space_group_name_Hall '-P 1'
_space_group_name_H-M_alt 'P -1'
_atom_sites_solution_hydrogens mixed
_audit_creation_method SHELXL-2013
_cell_angle_alpha 93.562(3)
_cell_angle_beta 91.167(3)
_cell_angle_gamma 98.714(3)
_cell_formula_units_Z 2
_cell_length_a 5.1839(12)
_cell_length_b 10.853(3)
_cell_length_c 12.269(3)
_cell_measurement_reflns_used 5796
_cell_measurement_temperature 297(2)
_cell_measurement_theta_max 27.86
_cell_measurement_theta_min 2.44
_cell_volume 680.7(3)
_computing_cell_refinement
;
SAINT (Bruker, 2009)
;
_computing_data_collection
;
APEX2 (Bruker, 2009)
;
_computing_data_reduction
;
SAINT (Bruker, 2009)
;
_computing_molecular_graphics
;
SHELXL2013 (Sheldrick, 2015b)
;
_computing_publication_material
;
SHELXL2013 (Sheldrick, 2015b) and PLATON (Spek, 2009)
;
_computing_structure_refinement
;
SHELXL2013 (Sheldrick, 2015b)
;
_computing_structure_solution
;
SHELXT2013 (Sheldrick, 2015a)
;
_diffrn_ambient_temperature 297(2)
_diffrn_measured_fraction_theta_full 0.999
_diffrn_measured_fraction_theta_max 0.994
_diffrn_measurement_device_type
;
Bruker APEXII DUO CCD area-detector
;
_diffrn_measurement_method '\f and \w scans'
_diffrn_radiation_monochromator graphite
_diffrn_radiation_source 'fine-focus sealed tube'
_diffrn_radiation_type MoK\a
_diffrn_radiation_wavelength 0.71073
_diffrn_reflns_av_R_equivalents 0.0373
_diffrn_reflns_limit_h_max 6
_diffrn_reflns_limit_h_min -6
_diffrn_reflns_limit_k_max 14
_diffrn_reflns_limit_k_min -14
_diffrn_reflns_limit_l_max 15
_diffrn_reflns_limit_l_min -15
_diffrn_reflns_number 17052
_diffrn_reflns_theta_full 25.242
_diffrn_reflns_theta_max 27.497
_diffrn_reflns_theta_min 1.664
_exptl_absorpt_coefficient_mu 0.104
_exptl_absorpt_correction_T_max 0.978
_exptl_absorpt_correction_T_min 0.871
_exptl_absorpt_correction_type multi-scan
_exptl_absorpt_process_details
;
(SADABS; Bruker, 2009)
;
_exptl_crystal_colour orange
_exptl_crystal_density_diffrn 1.441
_exptl_crystal_description Block
_exptl_crystal_F_000 308
_exptl_crystal_size_max 0.396
_exptl_crystal_size_mid 0.320
_exptl_crystal_size_min 0.213
_refine_diff_density_max 0.176
_refine_diff_density_min -0.179
_refine_ls_extinction_method none
_refine_ls_goodness_of_fit_ref 1.082
_refine_ls_hydrogen_treatment mixed
_refine_ls_matrix_type full
_refine_ls_number_parameters 207
_refine_ls_number_reflns 3105
_refine_ls_number_restraints 0
_refine_ls_restrained_S_all 1.082
_refine_ls_R_factor_all 0.0735
_refine_ls_R_factor_gt 0.0464
_refine_ls_shift/su_max 0.000
_refine_ls_shift/su_mean 0.000
_refine_ls_structure_factor_coef Fsqd
_refine_ls_weighting_details
;
w=1/[\s^2^(Fo^2^)+(0.0462P)^2^+0.1899P] where P=(Fo^2^+2Fc^2^)/3
;
_refine_ls_weighting_scheme calc
_refine_ls_wR_factor_gt 0.1032
_refine_ls_wR_factor_ref 0.1229
_reflns_number_gt 2214
_reflns_number_total 3105
_reflns_threshold_expression 'I > 2\s(I)'
_cod_data_source_file qm2116sup1.cif
_cod_data_source_block II
_cod_original_cell_volume 680.6(3)
_cod_database_code 2311396
_shelx_space_group_comment
;
The symmetry employed for this shelxl refinement is uniquely defined
by the following loop, which should always be used as a source of
symmetry information in preference to the above space-group names.
They are only intended as comments.
;
_shelx_estimated_absorpt_t_min 0.960
_shelx_estimated_absorpt_t_max 0.978
_shelxl_version_number 20.13

loop_
_space_group_symop_operation_xyz
'x, y, z'
'-x, -y, -z'

loop_
_atom_site_type_symbol
_atom_site_label
_atom_site_fract_x
_atom_site_fract_y
_atom_site_fract_z
_atom_site_U_iso_or_equiv
_atom_site_adp_type
_atom_site_calc_flag
_atom_site_occupancy
N N1 0.6563(4) 0.67887(18) 0.63733(16) 0.0583(4) Uani d 1
H H1A 0.611(4) 0.617(2) 0.5840(19) 0.069(7) Uiso d 1
H H1B 0.797(5) 0.682(2) 0.6702(19) 0.074(7) Uiso d 1
O O1 0.2314(2) 0.47254(11) 0.10178(9) 0.0478(3) Uani d 1
O O2 0.0514(2) 0.72867(11) 0.41702(9) 0.0500(3) Uani d 1
O O3 0.3365(3) 0.67869(12) 0.24247(11) 0.0587(4) Uani d 1
O O4 0.2949(3) 0.59366(11) 0.47797(11) 0.0579(4) Uani d 1
C C1 0.1297(3) 0.35882(16) 0.05120(14) 0.0448(4) Uani d 1
C C2 0.2360(4) 0.3001(2) -0.03521(16) 0.0581(5) Uani d 1
H H2A 0.3890 0.3356 -0.0667 0.070 Uiso calc 1
C C3 0.1032(5) 0.1866(2) -0.07204(17) 0.0677(6) Uani d 1
H H3A 0.1669 0.1434 -0.1309 0.081 Uiso calc 1
C C4 -0.1240(5) 0.1334(2) -0.02449(18) 0.0672(6) Uani d 1
H H4A -0.2072 0.0551 -0.0514 0.081 Uiso calc 1
C C5 -0.2283(4) 0.19380(18) 0.06135(17) 0.0585(5) Uani d 1
H H5A -0.3814 0.1581 0.0926 0.070 Uiso calc 1
C C6 -0.0976(3) 0.31045(16) 0.10033(14) 0.0452(4) Uani d 1
C C7 -0.1376(3) 0.40069(16) 0.18454(14) 0.0453(4) Uani d 1
H H7A -0.2762 0.3957 0.2318 0.054 Uiso calc 1
C C8 0.0625(3) 0.49452(16) 0.18298(13) 0.0429(4) Uani d 1
C C9 0.1355(3) 0.60838(16) 0.25240(14) 0.0439(4) Uani d 1
C C10 -0.0582(3) 0.63287(18) 0.33799(14) 0.0507(4) Uani d 1
H H10A -0.2107 0.6571 0.3031 0.061 Uiso calc 1
H H10B -0.1141 0.5567 0.3741 0.061 Uiso calc 1
C C11 0.2338(3) 0.69697(16) 0.48521(13) 0.0431(4) Uani d 1
C C12 0.3415(3) 0.79867(15) 0.56403(13) 0.0407(4) Uani d 1
C C13 0.5539(3) 0.78708(16) 0.63365(13) 0.0441(4) Uani d 1
C C14 0.6573(4) 0.89064(19) 0.70265(15) 0.0567(5) Uani d 1
H H14A 0.7996 0.8855 0.7486 0.068 Uiso calc 1
C C15 0.5549(4) 0.9990(2) 0.70424(16) 0.0611(5) Uani d 1
H H15A 0.6289 1.0667 0.7506 0.073 Uiso calc 1
C C16 0.3431(4) 1.00947(18) 0.63798(16) 0.0603(5) Uani d 1
H H16A 0.2715 1.0831 0.6403 0.072 Uiso calc 1
C C17 0.2401(4) 0.91065(17) 0.56910(15) 0.0515(4) Uani d 1
H H17A 0.0976 0.9179 0.5240 0.062 Uiso calc 1

loop_
_atom_site_aniso_label
_atom_site_aniso_U_11
_atom_site_aniso_U_22
_atom_site_aniso_U_33
_atom_site_aniso_U_12
_atom_site_aniso_U_13
_atom_site_aniso_U_23
N1 0.0538(10) 0.0643(11) 0.0604(11) 0.0199(9) -0.0078(8) 0.0097(9)
O1 0.0432(7) 0.0505(7) 0.0489(7) 0.0035(5) 0.0037(5) 0.0054(5)
O2 0.0511(7) 0.0514(7) 0.0492(7) 0.0158(6) -0.0066(6) -0.0011(6)
O3 0.0505(8) 0.0579(8) 0.0635(8) -0.0041(6) 0.0051(6) -0.0002(6)
O4 0.0647(8) 0.0426(7) 0.0680(8) 0.0158(6) -0.0080(7) 0.0023(6)
C1 0.0456(9) 0.0457(10) 0.0441(9) 0.0097(8) -0.0051(7) 0.0072(8)
C2 0.0588(12) 0.0676(13) 0.0508(11) 0.0174(10) 0.0053(9) 0.0058(9)
C3 0.0846(16) 0.0697(14) 0.0532(12) 0.0292(12) -0.0042(11) -0.0027(10)
C4 0.0846(16) 0.0519(12) 0.0630(13) 0.0095(11) -0.0195(12) -0.0043(10)
C5 0.0565(11) 0.0540(11) 0.0622(12) -0.0018(9) -0.0073(9) 0.0083(10)
C6 0.0457(9) 0.0462(10) 0.0442(9) 0.0075(8) -0.0060(7) 0.0081(8)
C7 0.0399(9) 0.0523(10) 0.0438(9) 0.0047(8) 0.0017(7) 0.0087(8)
C8 0.0408(9) 0.0489(10) 0.0409(9) 0.0105(7) -0.0014(7) 0.0093(7)
C9 0.0405(9) 0.0458(10) 0.0458(9) 0.0065(8) -0.0051(7) 0.0080(7)
C10 0.0432(10) 0.0576(11) 0.0508(10) 0.0083(8) -0.0033(8) -0.0008(8)
C11 0.0422(9) 0.0447(10) 0.0444(9) 0.0098(7) 0.0042(7) 0.0093(7)
C12 0.0416(9) 0.0414(9) 0.0403(8) 0.0078(7) 0.0058(7) 0.0064(7)
C13 0.0417(9) 0.0511(10) 0.0404(9) 0.0064(8) 0.0069(7) 0.0104(7)
C14 0.0538(11) 0.0684(13) 0.0461(10) 0.0039(10) -0.0026(8) 0.0032(9)
C15 0.0724(13) 0.0573(12) 0.0488(11) -0.0023(10) 0.0052(9) -0.0049(9)
C16 0.0776(14) 0.0471(11) 0.0579(11) 0.0156(10) 0.0074(10) -0.0006(9)
C17 0.0565(11) 0.0482(10) 0.0520(10) 0.0152(9) 0.0008(8) 0.0034(8)

loop_
_atom_type_symbol
_atom_type_description
_atom_type_scat_dispersion_real
_atom_type_scat_dispersion_imag
_atom_type_scat_source
C C 0.0033 0.0016 'International Tables Vol C Tables 4.2.6.8 and 6.1.1.4'
H H 0.0000 0.0000 'International Tables Vol C Tables 4.2.6.8 and 6.1.1.4'
N N 0.0061 0.0033 'International Tables Vol C Tables 4.2.6.8 and 6.1.1.4'
O O 0.0106 0.0060 'International Tables Vol C Tables 4.2.6.8 and 6.1.1.4'

loop_
_geom_angle_atom_site_label_1
_geom_angle_atom_site_label_2
_geom_angle_atom_site_label_3
_geom_angle
C13 N1 H1A 119.3(14)
C13 N1 H1B 117.8(16)
H1A N1 H1B 118(2)
C1 O1 C8 105.72(13)
C11 O2 C10 115.04(13)
C2 C1 O1 125.63(17)
C2 C1 C6 124.29(18)
O1 C1 C6 110.08(15)
C3 C2 C1 115.8(2)
C3 C2 H2A 122.1
C1 C2 H2A 122.1
C2 C3 C4 122.1(2)
C2 C3 H3A 119.0
C4 C3 H3A 119.0
C5 C4 C3 121.3(2)
C5 C4 H4A 119.3
C3 C4 H4A 119.3
C4 C5 C6 117.9(2)
C4 C5 H5A 121.1
C6 C5 H5A 121.1
C1 C6 C5 118.65(17)
C1 C6 C7 105.84(15)
C5 C6 C7 135.50(18)
C8 C7 C6 106.96(16)
C8 C7 H7A 126.5
C6 C7 H7A 126.5
C7 C8 O1 111.38(15)
C7 C8 C9 132.36(17)
O1 C8 C9 116.19(14)
O3 C9 C8 122.65(17)
O3 C9 C10 122.21(16)
C8 C9 C10 115.14(15)
O2 C10 C9 111.46(14)
O2 C10 H10A 109.3
C9 C10 H10A 109.3
O2 C10 H10B 109.3
C9 C10 H10B 109.3
H10A C10 H10B 108.0
O4 C11 O2 121.09(16)
O4 C11 C12 126.02(15)
O2 C11 C12 112.89(14)
C17 C12 C13 118.93(16)
C17 C12 C11 120.32(15)
C13 C12 C11 120.72(15)
N1 C13 C14 119.72(17)
N1 C13 C12 122.51(17)
C14 C13 C12 117.76(16)
C15 C14 C13 121.56(18)
C15 C14 H14A 119.2
C13 C14 H14A 119.2
C14 C15 C16 120.74(19)
C14 C15 H15A 119.6
C16 C15 H15A 119.6
C17 C16 C15 119.00(18)
C17 C16 H16A 120.5
C15 C16 H16A 120.5
C16 C17 C12 121.99(18)
C16 C17 H17A 119.0
C12 C17 H17A 119.0

loop_
_geom_bond_atom_site_label_1
_geom_bond_atom_site_label_2
_geom_bond_distance
N1 C13 1.363(2)
N1 H1A 0.91(2)
N1 H1B 0.82(2)
O1 C1 1.371(2)
O1 C8 1.373(2)
O2 C11 1.3469(19)
O2 C10 1.420(2)
O3 C9 1.208(2)
O4 C11 1.209(2)
C1 C2 1.371(3)
C1 C6 1.382(2)
C2 C3 1.363(3)
C2 H2A 0.9300
C3 C4 1.387(3)
C3 H3A 0.9300
C4 C5 1.370(3)
C4 H4A 0.9300
C5 C6 1.393(3)
C5 H5A 0.9300
C6 C7 1.419(2)
C7 C8 1.340(2)
C7 H7A 0.9300
C8 C9 1.453(2)
C9 C10 1.507(3)
C10 H10A 0.9700
C10 H10B 0.9700
C11 C12 1.457(2)
C12 C17 1.394(2)
C12 C13 1.405(2)
C13 C14 1.396(3)
C14 C15 1.361(3)
C14 H14A 0.9300
C15 C16 1.376(3)
C15 H15A 0.9300
C16 C17 1.358(3)
C16 H16A 0.9300
C17 H17A 0.9300

loop_
_geom_hbond_atom_site_label_D
_geom_hbond_atom_site_label_H
_geom_hbond_atom_site_label_A
_geom_hbond_site_symmetry_A
_geom_hbond_distance_DH
_geom_hbond_distance_HA
_geom_hbond_distance_DA
_geom_hbond_angle_DHA
_geom_hbond_publ_flag
N1 H1A O4 . 0.91(2) 2.05(2) 2.700(3) 127.7(18) yes
N1 H1A O4 2_666 0.91(2) 2.49(2) 3.246(2) 141.4(18) yes
C10 H10A O3 1_455 0.9700 2.5000 3.444(2) 165.00 yes
C17 H17A O2 . 0.9300 2.3500 2.687(2) 101.00 yes

loop_
_geom_torsion_atom_site_label_1
_geom_torsion_atom_site_label_2
_geom_torsion_atom_site_label_3
_geom_torsion_atom_site_label_4
_geom_torsion
C8 O1 C1 C2 179.91(16)
C8 O1 C1 C6 -0.32(16)
O1 C1 C2 C3 179.33(15)
C6 C1 C2 C3 -0.4(3)
C1 C2 C3 C4 -0.5(3)
C2 C3 C4 C5 1.0(3)
C3 C4 C5 C6 -0.5(3)
C2 C1 C6 C5 0.8(3)
O1 C1 C6 C5 -178.95(14)
C2 C1 C6 C7 -179.49(16)
O1 C1 C6 C7 0.74(17)
C4 C5 C6 C1 -0.3(2)
C4 C5 C6 C7 -179.90(18)
C1 C6 C7 C8 -0.87(18)
C5 C6 C7 C8 178.74(18)
C6 C7 C8 O1 0.71(18)
C6 C7 C8 C9 -176.21(16)
C1 O1 C8 C7 -0.26(17)
C1 O1 C8 C9 177.21(13)
C7 C8 C9 O3 174.59(17)
O1 C8 C9 O3 -2.2(2)
C7 C8 C9 C10 -5.5(3)
O1 C8 C9 C10 177.70(13)
C11 O2 C10 C9 -70.85(18)
O3 C9 C10 O2 -13.3(2)
C8 C9 C10 O2 166.80(13)
C10 O2 C11 O4 -0.3(2)
C10 O2 C11 C12 179.52(14)
O4 C11 C12 C17 -175.17(17)
O2 C11 C12 C17 5.1(2)
O4 C11 C12 C13 6.8(3)
O2 C11 C12 C13 -172.97(14)
C17 C12 C13 N1 176.84(17)
C11 C12 C13 N1 -5.1(2)
C17 C12 C13 C14 -1.8(2)
C11 C12 C13 C14 176.29(15)
N1 C13 C14 C15 -177.67(18)
C12 C13 C14 C15 1.0(3)
C13 C14 C15 C16 0.6(3)
C14 C15 C16 C17 -1.3(3)
C15 C16 C17 C12 0.4(3)
C13 C12 C17 C16 1.1(3)
C11 C12 C17 C16 -176.94(17)
